data_7234431
loop_
_publ_author_name
'Xuan Zhang'
'Haomiao Xie'
'Maria Ballesteros-Rivas'
'Zhao-Xi Wang'
'Kim R. Dunbar'

_publ_section_title
;
 Structural distortions of the spin-crossover material
 [Co(pyterpy)2](TCNQ)2 mediated by supramolecular interactions
;
_journal_name_full 'Journal of Materials Chemistry C'
_journal_page_first 9292
_journal_page_last 9298
_journal_paper_doi 10.1039/C5TC01851J
_journal_volume 3
_journal_year 2015
_chemical_formula_moiety 'C40 H28 Co N8, 2(C12 H4 N4), C3 H7 N O, C H4 O'
_chemical_formula_sum 'C68 H47 Co N17 O2'
_chemical_formula_weight 1193.15
_chemical_name_common Co(pyterpy)2(TCNQ)2_DMF_MeOH
_chemical_name_systematic
;
Cobalt(II) bis-(4?-(4???-pyridyl)- 2,2?:6?,2??-terpyridine) 
tetracyanoquinodimethane N,N-dimethyl formamide methanol
;
_space_group_crystal_system triclinic
_space_group_IT_number 2
_space_group_name_Hall '-P 1'
_space_group_name_H-M_alt 'P -1'
_atom_sites_solution_hydrogens geom
_atom_sites_solution_primary direct
_cell_angle_alpha 74.006(11)
_cell_angle_beta 81.940(11)
_cell_angle_gamma 85.735(12)
_cell_formula_units_Z 2
_cell_length_a 8.981(3)
_cell_length_b 13.924(4)
_cell_length_c 24.722(8)
_cell_measurement_reflns_used 8769
_cell_measurement_temperature 180.15
_cell_measurement_theta_max 26.37
_cell_measurement_theta_min 2.29
_cell_volume 2940.4(16)
_computing_cell_refinement 'SAINT v8.34A (Bruker, 2013)'
_computing_data_reduction 'SAINT v8.34A (Bruker, 2013)'
_computing_molecular_graphics 'Olex2 (Dolomanov et al., 2009)'
_computing_publication_material 'Olex2 (Dolomanov et al., 2009)'
_computing_structure_refinement 'ShelXL (Sheldrick, 2008)'
_computing_structure_solution 'ShelXT (Sheldrick, 2015)'
_diffrn_ambient_temperature 180.15
_diffrn_measured_fraction_theta_full 0.993
_diffrn_measured_fraction_theta_max 0.989
_diffrn_measurement_device_type 'Bruker APEX-II CCD'
_diffrn_measurement_method '\f and \w scans'
_diffrn_radiation_type MoK\a
_diffrn_radiation_wavelength 0.71073
_diffrn_reflns_av_R_equivalents 0.0718
_diffrn_reflns_av_unetI/netI 0.0736
_diffrn_reflns_Laue_measured_fraction_full 0.993
_diffrn_reflns_Laue_measured_fraction_max 0.989
_diffrn_reflns_limit_h_max 11
_diffrn_reflns_limit_h_min -11
_diffrn_reflns_limit_k_max 16
_diffrn_reflns_limit_k_min -17
_diffrn_reflns_limit_l_max 30
_diffrn_reflns_limit_l_min -30
_diffrn_reflns_number 25859
_diffrn_reflns_point_group_measured_fraction_full 0.993
_diffrn_reflns_point_group_measured_fraction_max 0.989
_diffrn_reflns_theta_full 25.242
_diffrn_reflns_theta_max 26.022
_diffrn_reflns_theta_min 1.535
_diffrn_standards_number 0
_exptl_absorpt_coefficient_mu 0.355
_exptl_absorpt_correction_T_max 0.7454
_exptl_absorpt_correction_T_min 0.6880
_exptl_absorpt_correction_type multi-scan
_exptl_absorpt_process_details
;
SADABS-2012/1 (Bruker,2012) was used for absorption correction.
wR2(int) was 0.0574 before and 0.0427 after correction.
The Ratio of minimum to maximum transmission is 0.9230.
The \l/2 correction factor is 0.0015.
;
_exptl_crystal_colour violet
_exptl_crystal_colour_primary violet
_exptl_crystal_density_diffrn 1.348
_exptl_crystal_description needle
_exptl_crystal_F_000 1234
_exptl_crystal_size_max 0.25
_exptl_crystal_size_mid 0.13
_exptl_crystal_size_min 0.08
_refine_diff_density_max 0.644
_refine_diff_density_min -0.481
_refine_diff_density_rms 0.073
_refine_ls_extinction_coef .
_refine_ls_extinction_method none
_refine_ls_goodness_of_fit_ref 1.049
_refine_ls_hydrogen_treatment constr
_refine_ls_matrix_type full
_refine_ls_number_parameters 797
_refine_ls_number_reflns 11436
_refine_ls_number_restraints 0
_refine_ls_restrained_S_all 1.049
_refine_ls_R_factor_all 0.0580
_refine_ls_R_factor_gt 0.0446
_refine_ls_shift/su_max 0.001
_refine_ls_shift/su_mean 0.000
_refine_ls_structure_factor_coef Fsqd
_refine_ls_weighting_details 'w=1/[\s^2^(Fo^2^)+(0.0613P)^2^] where P=(Fo^2^+2Fc^2^)/3'
_refine_ls_weighting_scheme calc
_refine_ls_wR_factor_gt 0.1187
_refine_ls_wR_factor_ref 0.1287
_reflns_Friedel_coverage 0.000
_reflns_Friedel_fraction_full .
_reflns_Friedel_fraction_max .
_reflns_number_gt 9057
_reflns_number_total 11436
_reflns_threshold_expression 'I > 2\s(I)'
_cod_data_source_file J-Mater-Chem-C-2015-3-9292.cif
_cod_data_source_block 7-180K
_cod_database_code 7234431
_shelx_space_group_comment
;
The symmetry employed for this shelxl refinement is uniquely defined
by the following loop, which should always be used as a source of
symmetry information in preference to the above space-group names.
They are only intended as comments.
;
_shelx_estimated_absorpt_t_max 0.972
_shelx_estimated_absorpt_t_min 0.916
_olex2_refinement_description
;
1. Fixed Uiso
 At 1.2 times of:
  All C(H) groups
 At 1.5 times of:
  All C(H,H,H) groups, All O(H) groups
2.a Aromatic/amide H refined with riding coordinates:
 C2(H2), C4(H4), C7(H7), C8(H8), C9(H9), C10(H10), C11(H11), C12(H12),
 C13(H13), C14(H14), C17(H17), C18(H18), C19(H19), C20(H20), C22(H22), C24(H24),
  C27(H27), C28(H28), C29(H29), C30(H30), C31(H31), C32(H32), C33(H33),
 C34(H34), C37(H37), C38(H38), C39(H39), C40(H40), C57(H57), C58(H58), C60(H60),
  C61(H61), C45(H45), C46(H46), C48(H48), C49(H49), C65(H65)
2.b Idealised Me refined as rotating group:
 C66(H66A,H66B,H66C), C67(H67A,H67B,H67C), C68(H68A,H68B,H68C)
2.c Idealised tetrahedral OH refined as rotating group:
 O2(H2A)
;

loop_
_space_group_symop_operation_xyz
'x, y, z'
'-x, -y, -z'

loop_
_atom_site_label
_atom_site_type_symbol
_atom_site_fract_x
_atom_site_fract_y
_atom_site_fract_z
_atom_site_U_iso_or_equiv
_atom_site_adp_type
_atom_site_occupancy
_atom_site_site_symmetry_order
_atom_site_calc_flag
_atom_site_refinement_flags_posn
_atom_site_refinement_flags_adp
_atom_site_refinement_flags_occupancy
_atom_site_disorder_assembly
_atom_site_disorder_group
Co1 Co 0.12787(3) 0.68154(2) 0.23606(2) 0.01933(9) Uani 1 1 d . . . . .
N1 N 0.11522(19) 0.60912(12) 0.31644(7) 0.0225(4) Uani 1 1 d . . . . .
N2 N 0.3394(2) 0.72455(13) 0.26071(7) 0.0266(4) Uani 1 1 d . . . . .
N3 N -0.0920(2) 0.60869(13) 0.25217(8) 0.0281(4) Uani 1 1 d . . . . .
N4 N 0.16225(19) 0.74944(12) 0.15835(7) 0.0206(4) Uani 1 1 d . . . . .
N5 N 0.2396(2) 0.57082(13) 0.20684(7) 0.0254(4) Uani 1 1 d . . . . .
N6 N 0.0308(2) 0.81552(13) 0.23817(7) 0.0254(4) Uani 1 1 d . . . . .
N7 N 0.1575(3) 0.27759(15) 0.58866(8) 0.0427(5) Uani 1 1 d . . . . .
N8 N 0.4451(3) 1.02820(15) -0.11597(9) 0.0436(5) Uani 1 1 d . . . . .
C1 C 0.2283(2) 0.61426(15) 0.34659(9) 0.0239(5) Uani 1 1 d . . . . .
C2 C 0.2362(2) 0.55111(16) 0.40017(9) 0.0281(5) Uani 1 1 d . . . . .
H2 H 0.3156 0.5565 0.4207 0.034 Uiso 1 1 calc R . . . .
C3 C 0.1285(2) 0.47963(15) 0.42426(9) 0.0245(5) Uani 1 1 d . . . . .
C4 C 0.0124(2) 0.47572(16) 0.39299(9) 0.0256(5) Uani 1 1 d . . . . .
H4 H -0.0632 0.4280 0.4082 0.031 Uiso 1 1 calc R . . . .
C5 C 0.0074(2) 0.54124(15) 0.33985(9) 0.0241(5) Uani 1 1 d . . . . .
C6 C -0.1132(2) 0.54434(16) 0.30375(9) 0.0277(5) Uani 1 1 d . . . . .
C7 C -0.2403(3) 0.4869(2) 0.32206(11) 0.0441(7) Uani 1 1 d . . . . .
H7 H -0.2525 0.4411 0.3587 0.053 Uiso 1 1 calc R . . . .
C8 C -0.3486(3) 0.4978(2) 0.28585(12) 0.0522(8) Uani 1 1 d . . . . .
H8 H -0.4362 0.4594 0.2973 0.063 Uiso 1 1 calc R . . . .
C9 C -0.3284(3) 0.5647(2) 0.23322(11) 0.0439(7) Uani 1 1 d . . . . .
H9 H -0.4016 0.5740 0.2078 0.053 Uiso 1 1 calc R . . . .
C10 C -0.1984(3) 0.61796(17) 0.21829(10) 0.0358(6) Uani 1 1 d . . . . .
H10 H -0.1839 0.6639 0.1818 0.043 Uiso 1 1 calc R . . . .
C11 C 0.4436(3) 0.78850(17) 0.23087(10) 0.0328(5) Uani 1 1 d . . . . .
H11 H 0.4409 0.8146 0.1912 0.039 Uiso 1 1 calc R . . . .
C12 C 0.5559(3) 0.81857(18) 0.25532(10) 0.0387(6) Uani 1 1 d . . . . .
H12 H 0.6300 0.8628 0.2326 0.046 Uiso 1 1 calc R . . . .
C13 C 0.5583(3) 0.78353(19) 0.31264(11) 0.0418(6) Uani 1 1 d . . . . .
H13 H 0.6330 0.8038 0.3305 0.050 Uiso 1 1 calc R . . . .
C14 C 0.4496(3) 0.71788(18) 0.34427(10) 0.0357(6) Uani 1 1 d . . . . .
H14 H 0.4478 0.6934 0.3842 0.043 Uiso 1 1 calc R . . . .
C15 C 0.3436(2) 0.68842(15) 0.31695(9) 0.0255(5) Uani 1 1 d . . . . .
C16 C 0.1383(2) 0.40901(16) 0.48082(9) 0.0267(5) Uani 1 1 d . . . . .
C17 C 0.0532(3) 0.3244(2) 0.50070(11) 0.0487(7) Uani 1 1 d . . . . .
H17 H -0.0137 0.3095 0.4778 0.058 Uiso 1 1 calc R . . . .
C18 C 0.0667(4) 0.2627(2) 0.55369(12) 0.0566(8) Uani 1 1 d . . . . .
H18 H 0.0072 0.2052 0.5664 0.068 Uiso 1 1 calc R . . . .
C19 C 0.2382(3) 0.35850(19) 0.56909(10) 0.0384(6) Uani 1 1 d . . . . .
H19 H 0.3042 0.3713 0.5929 0.046 Uiso 1 1 calc R . . . .
C20 C 0.2333(3) 0.42510(17) 0.51688(10) 0.0331(5) Uani 1 1 d . . . . .
H20 H 0.2943 0.4818 0.5055 0.040 Uiso 1 1 calc R . . . .
C21 C 0.1217(2) 0.84740(15) 0.14065(9) 0.0223(5) Uani 1 1 d . . . . .
C22 C 0.1649(2) 0.90226(15) 0.08591(9) 0.0246(5) Uani 1 1 d . . . . .
H22 H 0.1338 0.9707 0.0737 0.030 Uiso 1 1 calc R . . . .
C23 C 0.2552(2) 0.85661(15) 0.04821(9) 0.0238(5) Uani 1 1 d . . . . .
C24 C 0.2930(2) 0.75538(15) 0.06700(9) 0.0234(5) Uani 1 1 d . . . . .
H24 H 0.3503 0.7219 0.0419 0.028 Uiso 1 1 calc R . . . .
C25 C 0.2467(2) 0.70346(15) 0.12263(9) 0.0220(4) Uani 1 1 d . . . . .
C26 C 0.2904(2) 0.59957(15) 0.15073(9) 0.0223(5) Uani 1 1 d . . . . .
C27 C 0.3827(2) 0.53790(16) 0.12382(10) 0.0277(5) Uani 1 1 d . . . . .
H27 H 0.4166 0.5597 0.0844 0.033 Uiso 1 1 calc R . . . .
C28 C 0.4243(3) 0.44417(16) 0.15548(10) 0.0312(5) Uani 1 1 d . . . . .
H28 H 0.4886 0.4009 0.1381 0.037 Uiso 1 1 calc R . . . .
C29 C 0.3723(3) 0.41392(17) 0.21215(11) 0.0344(6) Uani 1 1 d . . . . .
H29 H 0.3998 0.3494 0.2344 0.041 Uiso 1 1 calc R . . . .
C30 C 0.2793(3) 0.47830(16) 0.23658(10) 0.0299(5) Uani 1 1 d . . . . .
H30 H 0.2422 0.4565 0.2757 0.036 Uiso 1 1 calc R . . . .
C31 C -0.0374(3) 0.84325(17) 0.28364(10) 0.0310(5) Uani 1 1 d . . . . .
H31 H -0.0451 0.7951 0.3195 0.037 Uiso 1 1 calc R . . . .
C32 C -0.0966(3) 0.93841(18) 0.28063(10) 0.0367(6) Uani 1 1 d . . . . .
H32 H -0.1444 0.9552 0.3138 0.044 Uiso 1 1 calc R . . . .
C33 C -0.0858(3) 1.00880(19) 0.22890(11) 0.0387(6) Uani 1 1 d . . . . .
H33 H -0.1251 1.0751 0.2259 0.046 Uiso 1 1 calc R . . . .
C34 C -0.0162(3) 0.98143(17) 0.18095(10) 0.0321(5) Uani 1 1 d . . . . .
H34 H -0.0083 1.0285 0.1447 0.039 Uiso 1 1 calc R . . . .
C35 C 0.0406(2) 0.88509(15) 0.18709(9) 0.0234(5) Uani 1 1 d . . . . .
C36 C 0.3185(3) 0.91579(15) -0.00892(9) 0.0261(5) Uani 1 1 d . . . . .
C37 C 0.2389(3) 0.99497(16) -0.04120(9) 0.0297(5) Uani 1 1 d . . . . .
H37 H 0.1394 1.0128 -0.0275 0.036 Uiso 1 1 calc R . . . .
C38 C 0.3065(3) 1.04740(17) -0.09344(10) 0.0383(6) Uani 1 1 d . . . . .
H38 H 0.2500 1.1013 -0.1150 0.046 Uiso 1 1 calc R . . . .
C39 C 0.5212(3) 0.95229(18) -0.08444(10) 0.0405(6) Uani 1 1 d . . . . .
H39 H 0.6205 0.9364 -0.0994 0.049 Uiso 1 1 calc R . . . .
C40 C 0.4646(3) 0.89566(17) -0.03158(10) 0.0314(5) Uani 1 1 d . . . . .
H40 H 0.5247 0.8432 -0.0107 0.038 Uiso 1 1 calc R . . . .
N13 N 0.9498(3) 0.85788(15) -0.03909(9) 0.0419(5) Uani 1 1 d . . . . .
N14 N 0.6134(2) 0.71432(15) 0.10221(9) 0.0379(5) Uani 1 1 d . . . . .
N15 N 1.4958(2) 0.35478(15) 0.02126(9) 0.0385(5) Uani 1 1 d . . . . .
N16 N 1.1615(3) 0.18731(17) 0.15515(10) 0.0526(6) Uani 1 1 d . . . . .
C53 C 0.8609(2) 0.70013(16) 0.03747(9) 0.0275(5) Uani 1 1 d . . . . .
C54 C 0.9092(3) 0.78720(17) -0.00472(10) 0.0301(5) Uani 1 1 d . . . . .
C55 C 0.7234(3) 0.70871(16) 0.07250(10) 0.0282(5) Uani 1 1 d . . . . .
C56 C 0.9504(2) 0.61109(15) 0.04716(9) 0.0249(5) Uani 1 1 d . . . . .
C57 C 0.9055(2) 0.52392(15) 0.09170(9) 0.0269(5) Uani 1 1 d . . . . .
H57 H 0.8125 0.5257 0.1151 0.032 Uiso 1 1 calc R . . . .
C58 C 0.9938(2) 0.43894(16) 0.10083(9) 0.0272(5) Uani 1 1 d . . . . .
H58 H 0.9613 0.3822 0.1305 0.033 Uiso 1 1 calc R . . . .
C59 C 1.1343(2) 0.43304(15) 0.06689(9) 0.0250(5) Uani 1 1 d . . . . .
C60 C 1.1786(2) 0.51953(15) 0.02299(9) 0.0259(5) Uani 1 1 d . . . . .
H60 H 1.2719 0.5179 -0.0003 0.031 Uiso 1 1 calc R . . . .
C61 C 1.0900(2) 0.60469(16) 0.01364(9) 0.0263(5) Uani 1 1 d . . . . .
H61 H 1.1228 0.6612 -0.0161 0.032 Uiso 1 1 calc R . . . .
C62 C 1.2299(3) 0.34662(16) 0.07640(9) 0.0276(5) Uani 1 1 d . . . . .
C63 C 1.3760(3) 0.34895(16) 0.04592(10) 0.0275(5) Uani 1 1 d . . . . .
C64 C 1.1920(3) 0.25888(17) 0.12002(10) 0.0331(5) Uani 1 1 d . . . . .
N9 N 0.6199(4) 1.1838(2) 0.28851(12) 0.0783(9) Uani 1 1 d . . . . .
N10 N 0.8942(3) 1.2373(2) 0.40739(12) 0.0703(8) Uani 1 1 d . . . . .
N11 N 0.3572(4) 0.64259(19) 0.51401(14) 0.0779(9) Uani 1 1 d . . . . .
N12 N 0.6389(3) 0.67938(18) 0.63572(11) 0.0600(7) Uani 1 1 d . . . . .
C41 C 0.7069(3) 1.12460(18) 0.38685(11) 0.0413(6) Uani 1 1 d . . . . .
C42 C 0.8091(3) 1.1863(2) 0.39876(12) 0.0486(7) Uani 1 1 d . . . . .
C43 C 0.6578(4) 1.1577(2) 0.33258(12) 0.0509(7) Uani 1 1 d . . . . .
C44 C 0.6647(3) 1.03180(18) 0.42520(10) 0.0364(6) Uani 1 1 d . . . . .
C45 C 0.5638(3) 0.96955(18) 0.41254(11) 0.0410(6) Uani 1 1 d . . . . .
H45 H 0.5248 0.9903 0.3772 0.049 Uiso 1 1 calc R . . . .
C46 C 0.5211(3) 0.88100(18) 0.44964(11) 0.0416(6) Uani 1 1 d . . . . .
H46 H 0.4529 0.8416 0.4397 0.050 Uiso 1 1 calc R . . . .
C47 C 0.5770(3) 0.84660(17) 0.50289(11) 0.0351(6) Uani 1 1 d . . . . .
C48 C 0.6797(3) 0.90785(18) 0.51530(11) 0.0414(6) Uani 1 1 d . . . . .
H48 H 0.7207 0.8865 0.5503 0.050 Uiso 1 1 calc R . . . .
C49 C 0.7208(3) 0.99660(19) 0.47815(11) 0.0422(6) Uani 1 1 d . . . . .
H49 H 0.7890 1.0360 0.4881 0.051 Uiso 1 1 calc R . . . .
C50 C 0.5329(3) 0.75483(18) 0.54120(11) 0.0389(6) Uani 1 1 d . . . . .
C51 C 0.4354(3) 0.69253(19) 0.52687(13) 0.0503(7) Uani 1 1 d . . . . .
C52 C 0.5921(3) 0.71501(19) 0.59344(12) 0.0445(7) Uani 1 1 d . . . . .
O1 O -0.1896(4) 0.0919(3) 0.61758(17) 0.1427(16) Uani 1 1 d . . . . .
N17 N -0.2119(4) -0.0556(2) 0.68157(14) 0.0762(9) Uani 1 1 d . . . . .
C65 C -0.1593(5) 0.0045(4) 0.62944(18) 0.0983(15) Uani 1 1 d . . . . .
H65 H -0.0983 -0.0237 0.6027 0.118 Uiso 1 1 calc R . . . .
C66 C -0.3042(5) -0.0187(3) 0.7276(2) 0.1025(14) Uani 1 1 d . . . . .
H66A H -0.2459 -0.0276 0.7594 0.154 Uiso 1 1 calc GR . . . .
H66B H -0.3960 -0.0567 0.7405 0.154 Uiso 1 1 calc GR . . . .
H66C H -0.3311 0.0524 0.7129 0.154 Uiso 1 1 calc GR . . . .
C67 C -0.1776(6) -0.1632(3) 0.6965(2) 0.1136(16) Uani 1 1 d . . . . .
H67A H -0.1271 -0.1822 0.6630 0.170 Uiso 1 1 calc GR . . . .
H67B H -0.2711 -0.1991 0.7102 0.170 Uiso 1 1 calc GR . . . .
H67C H -0.1114 -0.1804 0.7264 0.170 Uiso 1 1 calc GR . . . .
O2 O 0.7083(4) 1.2723(2) 0.16910(11) 0.0944(8) Uani 1 1 d . . . . .
H2A H 0.7016 1.2415 0.2037 0.142 Uiso 1 1 calc GR . . . .
C68 C 0.6902(6) 1.2082(3) 0.13844(16) 0.1060(17) Uani 1 1 d . . . . .
H68A H 0.7152 1.2410 0.0980 0.159 Uiso 1 1 calc GR . . . .
H68B H 0.5854 1.1880 0.1458 0.159 Uiso 1 1 calc GR . . . .
H68C H 0.7568 1.1489 0.1493 0.159 Uiso 1 1 calc GR . . . .

loop_
_atom_site_aniso_label
_atom_site_aniso_U_11
_atom_site_aniso_U_22
_atom_site_aniso_U_33
_atom_site_aniso_U_23
_atom_site_aniso_U_13
_atom_site_aniso_U_12
Co1 0.02510(16) 0.01699(16) 0.01196(15) 0.00318(11) -0.00261(11) -0.00225(11)
N1 0.0252(9) 0.0215(9) 0.0188(9) -0.0014(7) -0.0025(7) -0.0034(7)
N2 0.0302(10) 0.0251(10) 0.0196(10) 0.0031(8) -0.0022(8) -0.0065(8)
N3 0.0329(10) 0.0250(10) 0.0243(10) 0.0003(8) -0.0093(8) -0.0032(8)
N4 0.0240(9) 0.0183(9) 0.0178(9) -0.0011(7) -0.0043(7) -0.0007(7)
N5 0.0286(10) 0.0218(9) 0.0209(10) 0.0043(8) -0.0055(8) -0.0034(7)
N6 0.0283(10) 0.0271(10) 0.0176(9) -0.0006(8) 0.0001(7) -0.0071(8)
N7 0.0540(14) 0.0410(13) 0.0234(11) 0.0080(9) -0.0041(10) -0.0048(11)
N8 0.0641(15) 0.0315(12) 0.0271(12) 0.0005(9) 0.0087(11) -0.0087(10)
C1 0.0268(11) 0.0238(11) 0.0190(11) -0.0013(9) -0.0041(9) -0.0027(9)
C2 0.0298(12) 0.0323(13) 0.0196(11) 0.0003(10) -0.0061(9) -0.0078(10)
C3 0.0304(12) 0.0207(11) 0.0194(11) -0.0009(9) -0.0015(9) -0.0016(9)
C4 0.0291(12) 0.0234(11) 0.0212(11) -0.0007(9) -0.0010(9) -0.0060(9)
C5 0.0258(11) 0.0243(11) 0.0206(11) -0.0031(9) -0.0019(9) -0.0041(9)
C6 0.0303(12) 0.0274(12) 0.0240(12) -0.0024(10) -0.0058(9) -0.0053(9)
C7 0.0431(15) 0.0501(16) 0.0336(15) 0.0073(12) -0.0134(12) -0.0208(12)
C8 0.0410(16) 0.0655(19) 0.0486(18) -0.0023(15) -0.0166(14) -0.0217(14)
C9 0.0406(15) 0.0523(17) 0.0408(16) -0.0065(13) -0.0220(13) -0.0061(12)
C10 0.0414(14) 0.0333(13) 0.0323(14) -0.0011(11) -0.0181(11) -0.0027(11)
C11 0.0394(13) 0.0300(13) 0.0222(12) 0.0050(10) -0.0005(10) -0.0105(10)
C12 0.0365(14) 0.0397(14) 0.0338(14) 0.0024(11) -0.0001(11) -0.0180(11)
C13 0.0399(14) 0.0464(16) 0.0374(15) -0.0013(12) -0.0103(12) -0.0190(12)
C14 0.0384(14) 0.0410(14) 0.0246(13) 0.0020(11) -0.0089(11) -0.0135(11)
C15 0.0276(11) 0.0230(11) 0.0216(12) 0.0018(9) -0.0037(9) -0.0031(9)
C16 0.0308(12) 0.0259(12) 0.0197(11) 0.0000(9) -0.0028(9) -0.0022(9)
C17 0.0607(18) 0.0472(16) 0.0303(15) 0.0136(12) -0.0161(13) -0.0246(14)
C18 0.070(2) 0.0525(18) 0.0361(16) 0.0167(13) -0.0147(15) -0.0279(15)
C19 0.0452(15) 0.0436(15) 0.0231(13) -0.0008(11) -0.0100(11) -0.0008(12)
C20 0.0401(14) 0.0333(13) 0.0228(12) 0.0003(10) -0.0067(10) -0.0060(10)
C21 0.0262(11) 0.0185(11) 0.0202(11) -0.0003(9) -0.0061(9) -0.0007(8)
C22 0.0306(12) 0.0186(11) 0.0207(11) 0.0015(9) -0.0043(9) 0.0003(9)
C23 0.0282(11) 0.0231(11) 0.0181(11) -0.0010(9) -0.0036(9) -0.0030(9)
C24 0.0263(11) 0.0233(11) 0.0195(11) -0.0036(9) -0.0035(9) -0.0011(9)
C25 0.0247(11) 0.0185(11) 0.0211(11) -0.0004(9) -0.0055(9) -0.0035(8)
C26 0.0256(11) 0.0197(11) 0.0202(11) -0.0004(9) -0.0064(9) -0.0040(8)
C27 0.0322(12) 0.0246(12) 0.0267(12) -0.0065(10) -0.0065(10) -0.0002(9)
C28 0.0376(13) 0.0241(12) 0.0332(14) -0.0073(10) -0.0113(11) 0.0022(10)
C29 0.0400(14) 0.0192(12) 0.0413(15) 0.0001(11) -0.0135(12) 0.0002(10)
C30 0.0363(13) 0.0220(12) 0.0252(12) 0.0062(9) -0.0059(10) -0.0044(10)
C31 0.0364(13) 0.0352(13) 0.0202(12) -0.0062(10) 0.0013(10) -0.0078(10)
C32 0.0411(14) 0.0407(15) 0.0293(14) -0.0153(12) 0.0053(11) -0.0035(11)
C33 0.0442(15) 0.0314(14) 0.0398(15) -0.0125(12) 0.0017(12) 0.0013(11)
C34 0.0389(13) 0.0271(13) 0.0263(13) -0.0029(10) -0.0008(10) 0.0017(10)
C35 0.0256(11) 0.0220(11) 0.0200(11) -0.0021(9) -0.0008(9) -0.0029(9)
C36 0.0362(12) 0.0216(11) 0.0185(11) -0.0014(9) -0.0033(9) -0.0043(9)
C37 0.0403(13) 0.0258(12) 0.0204(12) -0.0017(10) -0.0044(10) -0.0005(10)
C38 0.0614(18) 0.0247(13) 0.0230(13) 0.0036(10) -0.0052(12) -0.0031(12)
C39 0.0487(16) 0.0341(14) 0.0343(15) -0.0085(12) 0.0109(12) -0.0073(12)
C40 0.0376(13) 0.0258(12) 0.0268(13) -0.0021(10) 0.0015(10) -0.0036(10)
N13 0.0525(14) 0.0259(11) 0.0427(14) -0.0031(10) -0.0040(11) 0.0006(10)
N14 0.0345(12) 0.0367(12) 0.0394(13) -0.0058(10) -0.0054(10) 0.0031(9)
N15 0.0387(12) 0.0363(12) 0.0397(13) -0.0114(10) -0.0012(10) 0.0022(9)
N16 0.0635(16) 0.0370(13) 0.0452(15) 0.0081(11) -0.0039(12) -0.0037(11)
C53 0.0319(12) 0.0235(12) 0.0260(12) -0.0038(10) -0.0057(10) 0.0000(9)
C54 0.0362(13) 0.0229(12) 0.0308(13) -0.0064(10) -0.0073(10) 0.0033(10)
C55 0.0343(13) 0.0223(12) 0.0281(13) -0.0031(10) -0.0124(11) 0.0003(10)
C56 0.0303(12) 0.0227(11) 0.0223(12) -0.0046(9) -0.0081(9) -0.0012(9)
C57 0.0294(12) 0.0258(12) 0.0229(12) -0.0036(9) 0.0004(9) -0.0021(9)
C58 0.0340(12) 0.0239(12) 0.0203(12) 0.0004(9) -0.0034(9) -0.0033(9)
C59 0.0297(12) 0.0238(11) 0.0216(12) -0.0046(9) -0.0069(9) -0.0010(9)
C60 0.0272(11) 0.0263(12) 0.0226(12) -0.0043(9) -0.0013(9) -0.0032(9)
C61 0.0316(12) 0.0218(11) 0.0231(12) -0.0012(9) -0.0027(9) -0.0049(9)
C62 0.0322(12) 0.0222(11) 0.0262(12) -0.0020(9) -0.0052(10) -0.0013(9)
C63 0.0359(13) 0.0206(11) 0.0260(12) -0.0048(9) -0.0079(10) 0.0016(9)
C64 0.0369(13) 0.0287(13) 0.0310(14) -0.0040(11) -0.0060(11) 0.0032(10)
N9 0.122(3) 0.0659(19) 0.0400(17) 0.0021(14) -0.0152(17) -0.0136(17)
N10 0.086(2) 0.0615(17) 0.0620(18) -0.0108(14) 0.0035(15) -0.0369(16)
N11 0.087(2) 0.0475(16) 0.104(3) -0.0198(16) -0.0156(18) -0.0252(15)
N12 0.0747(18) 0.0470(15) 0.0482(16) 0.0015(12) -0.0048(14) 0.0008(13)
C41 0.0533(16) 0.0331(14) 0.0338(15) -0.0057(11) 0.0044(12) -0.0100(12)
C42 0.0635(19) 0.0369(15) 0.0401(16) -0.0055(13) 0.0081(14) -0.0142(14)
C43 0.072(2) 0.0381(16) 0.0361(17) -0.0027(13) 0.0035(15) -0.0108(14)
C44 0.0433(14) 0.0333(14) 0.0310(14) -0.0086(11) 0.0024(11) -0.0054(11)
C45 0.0524(16) 0.0359(14) 0.0349(15) -0.0067(12) -0.0093(12) -0.0055(12)
C46 0.0491(16) 0.0334(14) 0.0455(16) -0.0130(12) -0.0092(13) -0.0070(12)
C47 0.0416(14) 0.0257(13) 0.0362(14) -0.0080(11) 0.0021(11) -0.0032(10)
C48 0.0573(17) 0.0340(14) 0.0325(14) -0.0044(11) -0.0091(12) -0.0097(12)
C49 0.0543(17) 0.0373(15) 0.0359(15) -0.0080(12) -0.0051(13) -0.0148(12)
C50 0.0450(15) 0.0272(13) 0.0420(15) -0.0071(11) 0.0000(12) -0.0039(11)
C51 0.0585(18) 0.0295(15) 0.059(2) -0.0077(13) -0.0008(15) -0.0071(13)
C52 0.0540(17) 0.0259(14) 0.0466(18) -0.0018(12) 0.0024(14) -0.0042(12)
O1 0.115(3) 0.100(2) 0.174(4) 0.057(2) -0.050(2) -0.055(2)
N17 0.084(2) 0.065(2) 0.078(2) -0.0070(17) -0.0206(18) -0.0171(16)
C65 0.096(3) 0.110(4) 0.075(3) 0.022(3) -0.031(2) -0.053(3)
C66 0.094(3) 0.075(3) 0.136(4) -0.038(3) 0.012(3) 0.009(2)
C67 0.156(5) 0.069(3) 0.111(4) -0.021(3) -0.003(3) -0.011(3)
O2 0.125(2) 0.0844(19) 0.0623(17) -0.0103(15) 0.0103(18) -0.0094(17)
C68 0.186(5) 0.074(3) 0.070(3) -0.022(2) -0.070(3) 0.025(3)

loop_
_atom_type_symbol
_atom_type_description
_atom_type_scat_dispersion_real
_atom_type_scat_dispersion_imag
_atom_type_scat_source
C C 0.0033 0.0016 'International Tables Vol C Tables 4.2.6.8 and 6.1.1.4'
H H 0.0000 0.0000 'International Tables Vol C Tables 4.2.6.8 and 6.1.1.4'
Co Co 0.3494 0.9721 'International Tables Vol C Tables 4.2.6.8 and 6.1.1.4'
N N 0.0061 0.0033 'International Tables Vol C Tables 4.2.6.8 and 6.1.1.4'
O O 0.0106 0.0060 'International Tables Vol C Tables 4.2.6.8 and 6.1.1.4'

loop_
_geom_angle_atom_site_label_1
_geom_angle_atom_site_label_2
_geom_angle_atom_site_label_3
_geom_angle
_geom_angle_site_symmetry_1
_geom_angle_site_symmetry_3
N1 Co1 N2 77.87(7) . .
N1 Co1 N3 77.07(7) . .
N1 Co1 N5 95.94(7) . .
N1 Co1 N6 102.71(7) . .
N3 Co1 N2 154.84(7) . .
N4 Co1 N1 173.97(7) . .
N4 Co1 N2 96.98(7) . .
N4 Co1 N3 108.16(7) . .
N4 Co1 N5 80.92(7) . .
N4 Co1 N6 80.30(7) . .
N5 Co1 N2 91.45(7) . .
N5 Co1 N3 93.40(7) . .
N6 Co1 N2 90.26(7) . .
N6 Co1 N3 92.96(7) . .
N6 Co1 N5 161.21(7) . .
C1 N1 Co1 119.78(14) . .
C5 N1 Co1 120.21(13) . .
C5 N1 C1 119.14(17) . .
C11 N2 Co1 130.41(15) . .
C11 N2 C15 118.14(18) . .
C15 N2 Co1 110.70(13) . .
C6 N3 Co1 112.11(13) . .
C10 N3 Co1 129.92(16) . .
C10 N3 C6 117.9(2) . .
C21 N4 Co1 119.80(14) . .
C25 N4 Co1 118.95(13) . .
C25 N4 C21 120.53(18) . .
C26 N5 Co1 113.41(13) . .
C30 N5 Co1 128.34(16) . .
C30 N5 C26 118.0(2) . .
C31 N6 Co1 127.58(15) . .
C31 N6 C35 117.90(19) . .
C35 N6 Co1 114.50(14) . .
C19 N7 C18 115.5(2) . .
C38 N8 C39 115.9(2) . .
N1 C1 C2 121.18(19) . .
N1 C1 C15 115.39(18) . .
C2 C1 C15 123.38(18) . .
C1 C2 H2 119.8 . .
C1 C2 C3 120.39(19) . .
C3 C2 H2 119.8 . .
C2 C3 C4 117.78(19) . .
C2 C3 C16 121.04(19) . .
C4 C3 C16 121.17(19) . .
C3 C4 H4 120.0 . .
C5 C4 C3 120.0(2) . .
C5 C4 H4 120.0 . .
N1 C5 C4 121.46(18) . .
N1 C5 C6 114.48(18) . .
C4 C5 C6 124.06(19) . .
N3 C6 C5 114.72(19) . .
N3 C6 C7 122.06(19) . .
C7 C6 C5 123.2(2) . .
C6 C7 H7 120.6 . .
C8 C7 C6 118.7(2) . .
C8 C7 H7 120.6 . .
C7 C8 H8 120.3 . .
C9 C8 C7 119.4(2) . .
C9 C8 H8 120.3 . .
C8 C9 H9 121.0 . .
C8 C9 C10 118.0(2) . .
C10 C9 H9 121.0 . .
N3 C10 C9 123.8(2) . .
N3 C10 H10 118.1 . .
C9 C10 H10 118.1 . .
N2 C11 H11 118.6 . .
N2 C11 C12 122.8(2) . .
C12 C11 H11 118.6 . .
C11 C12 H12 120.5 . .
C13 C12 C11 119.0(2) . .
C13 C12 H12 120.5 . .
C12 C13 H13 120.6 . .
C12 C13 C14 118.8(2) . .
C14 C13 H13 120.6 . .
C13 C14 H14 120.4 . .
C15 C14 C13 119.3(2) . .
C15 C14 H14 120.4 . .
N2 C15 C1 114.81(18) . .
N2 C15 C14 121.9(2) . .
C14 C15 C1 123.2(2) . .
C17 C16 C3 122.2(2) . .
C17 C16 C20 116.6(2) . .
C20 C16 C3 121.2(2) . .
C16 C17 H17 120.4 . .
C18 C17 C16 119.3(2) . .
C18 C17 H17 120.4 . .
N7 C18 C17 124.6(3) . .
N7 C18 H18 117.7 . .
C17 C18 H18 117.7 . .
N7 C19 H19 117.7 . .
N7 C19 C20 124.6(2) . .
C20 C19 H19 117.7 . .
C16 C20 H20 120.3 . .
C19 C20 C16 119.4(2) . .
C19 C20 H20 120.3 . .
N4 C21 C22 120.9(2) . .
N4 C21 C35 112.00(18) . .
C22 C21 C35 126.89(19) . .
C21 C22 H22 120.2 . .
C21 C22 C23 119.64(19) . .
C23 C22 H22 120.2 . .
C22 C23 C36 121.18(19) . .
C24 C23 C22 118.38(19) . .
C24 C23 C36 120.3(2) . .
C23 C24 H24 120.2 . .
C25 C24 C23 119.7(2) . .
C25 C24 H24 120.2 . .
N4 C25 C24 120.80(19) . .
N4 C25 C26 112.67(18) . .
C24 C25 C26 126.3(2) . .
N5 C26 C25 113.76(19) . .
N5 C26 C27 122.30(19) . .
C27 C26 C25 123.8(2) . .
C26 C27 H27 120.7 . .
C28 C27 C26 118.6(2) . .
C28 C27 H27 120.7 . .
C27 C28 H28 120.2 . .
C29 C28 C27 119.6(2) . .
C29 C28 H28 120.2 . .
C28 C29 H29 120.4 . .
C28 C29 C30 119.3(2) . .
C30 C29 H29 120.4 . .
N5 C30 C29 122.3(2) . .
N5 C30 H30 118.9 . .
C29 C30 H30 118.9 . .
N6 C31 H31 118.5 . .
N6 C31 C32 122.9(2) . .
C32 C31 H31 118.5 . .
C31 C32 H32 120.5 . .
C33 C32 C31 119.0(2) . .
C33 C32 H32 120.5 . .
C32 C33 H33 120.5 . .
C32 C33 C34 119.0(2) . .
C34 C33 H33 120.5 . .
C33 C34 H34 120.6 . .
C35 C34 C33 118.8(2) . .
C35 C34 H34 120.6 . .
N6 C35 C21 113.20(18) . .
N6 C35 C34 122.3(2) . .
C34 C35 C21 124.46(19) . .
C37 C36 C23 122.3(2) . .
C37 C36 C40 117.0(2) . .
C40 C36 C23 120.62(19) . .
C36 C37 H37 120.6 . .
C38 C37 C36 118.8(2) . .
C38 C37 H37 120.6 . .
N8 C38 C37 124.8(2) . .
N8 C38 H38 117.6 . .
C37 C38 H38 117.6 . .
N8 C39 H39 118.1 . .
N8 C39 C40 123.9(2) . .
C40 C39 H39 118.1 . .
C36 C40 H40 120.2 . .
C39 C40 C36 119.5(2) . .
C39 C40 H40 120.2 . .
C54 C53 C55 116.96(19) . .
C56 C53 C54 121.5(2) . .
C56 C53 C55 121.4(2) . .
N13 C54 C53 179.4(3) . .
N14 C55 C53 178.2(2) . .
C53 C56 C57 121.7(2) . .
C53 C56 C61 121.0(2) . .
C61 C56 C57 117.29(19) . .
C56 C57 H57 119.5 . .
C58 C57 C56 121.0(2) . .
C58 C57 H57 119.5 . .
C57 C58 H58 119.3 . .
C57 C58 C59 121.4(2) . .
C59 C58 H58 119.3 . .
C60 C59 C58 117.45(19) . .
C62 C59 C58 122.6(2) . .
C62 C59 C60 120.0(2) . .
C59 C60 H60 119.4 . .
C61 C60 C59 121.2(2) . .
C61 C60 H60 119.4 . .
C56 C61 H61 119.2 . .
C60 C61 C56 121.6(2) . .
C60 C61 H61 119.2 . .
C59 C62 C63 120.1(2) . .
C59 C62 C64 122.2(2) . .
C64 C62 C63 117.4(2) . .
N15 C63 C62 177.2(2) . .
N16 C64 C62 179.5(3) . .
C42 C41 C43 115.9(2) . .
C42 C41 C44 122.1(2) . .
C43 C41 C44 121.9(2) . .
N10 C42 C41 178.6(3) . .
N9 C43 C41 179.0(4) . .
C41 C44 C45 121.8(2) . .
C49 C44 C41 121.6(2) . .
C49 C44 C45 116.6(2) . .
C44 C45 H45 119.0 . .
C46 C45 C44 122.0(2) . .
C46 C45 H45 119.0 . .
C45 C46 H46 119.5 . .
C45 C46 C47 121.1(2) . .
C47 C46 H46 119.5 . .
C48 C47 C46 117.1(2) . .
C50 C47 C46 121.0(2) . .
C50 C47 C48 121.9(2) . .
C47 C48 H48 119.3 . .
C49 C48 C47 121.4(2) . .
C49 C48 H48 119.3 . .
C44 C49 H49 119.1 . .
C48 C49 C44 121.8(2) . .
C48 C49 H49 119.1 . .
C47 C50 C51 121.0(2) . .
C47 C50 C52 122.9(2) . .
C52 C50 C51 115.9(2) . .
N11 C51 C50 178.5(3) . .
N12 C52 C50 177.5(3) . .
C65 N17 C66 124.3(4) . .
C65 N17 C67 121.0(4) . .
C67 N17 C66 114.7(3) . .
O1 C65 N17 120.3(5) . .
O1 C65 H65 119.8 . .
N17 C65 H65 119.8 . .
N17 C66 H66A 109.5 . .
N17 C66 H66B 109.5 . .
N17 C66 H66C 109.5 . .
H66A C66 H66B 109.5 . .
H66A C66 H66C 109.5 . .
H66B C66 H66C 109.5 . .
N17 C67 H67A 109.5 . .
N17 C67 H67B 109.5 . .
N17 C67 H67C 109.5 . .
H67A C67 H67B 109.5 . .
H67A C67 H67C 109.5 . .
H67B C67 H67C 109.5 . .
C68 O2 H2A 109.5 . .
O2 C68 H68A 109.5 . .
O2 C68 H68B 109.5 . .
O2 C68 H68C 109.5 . .
H68A C68 H68B 109.5 . .
H68A C68 H68C 109.5 . .
H68B C68 H68C 109.5 . .

loop_
_geom_bond_atom_site_label_1
_geom_bond_atom_site_label_2
_geom_bond_distance
_geom_bond_site_symmetry_2
Co1 N1 1.9566(18) .
Co1 N2 2.2434(18) .
Co1 N3 2.2233(19) .
Co1 N4 1.8857(18) .
Co1 N5 2.0213(19) .
Co1 N6 2.0104(19) .
N1 C1 1.359(3) .
N1 C5 1.358(3) .
N2 C11 1.335(3) .
N2 C15 1.347(3) .
N3 C6 1.339(3) .
N3 C10 1.333(3) .
N4 C21 1.352(3) .
N4 C25 1.348(3) .
N5 C26 1.355(3) .
N5 C30 1.346(3) .
N6 C31 1.341(3) .
N6 C35 1.360(3) .
N7 C18 1.333(3) .
N7 C19 1.323(3) .
N8 C38 1.330(3) .
N8 C39 1.334(3) .
C1 C2 1.381(3) .
C1 C15 1.485(3) .
C2 H2 0.9500 .
C2 C3 1.391(3) .
C3 C4 1.395(3) .
C3 C16 1.481(3) .
C4 H4 0.9500 .
C4 C5 1.382(3) .
C5 C6 1.488(3) .
C6 C7 1.392(3) .
C7 H7 0.9500 .
C7 C8 1.385(3) .
C8 H8 0.9500 .
C8 C9 1.373(4) .
C9 H9 0.9500 .
C9 C10 1.381(4) .
C10 H10 0.9500 .
C11 H11 0.9500 .
C11 C12 1.390(3) .
C12 H12 0.9500 .
C12 C13 1.369(3) .
C13 H13 0.9500 .
C13 C14 1.387(3) .
C14 H14 0.9500 .
C14 C15 1.386(3) .
C16 C17 1.386(3) .
C16 C20 1.387(3) .
C17 H17 0.9500 .
C17 C18 1.371(3) .
C18 H18 0.9500 .
C19 H19 0.9500 .
C19 C20 1.370(3) .
C20 H20 0.9500 .
C21 C22 1.376(3) .
C21 C35 1.471(3) .
C22 H22 0.9500 .
C22 C23 1.403(3) .
C23 C24 1.389(3) .
C23 C36 1.483(3) .
C24 H24 0.9500 .
C24 C25 1.387(3) .
C25 C26 1.472(3) .
C26 C27 1.386(3) .
C27 H27 0.9500 .
C27 C28 1.379(3) .
C28 H28 0.9500 .
C28 C29 1.371(3) .
C29 H29 0.9500 .
C29 C30 1.382(3) .
C30 H30 0.9500 .
C31 H31 0.9500 .
C31 C32 1.377(3) .
C32 H32 0.9500 .
C32 C33 1.376(3) .
C33 H33 0.9500 .
C33 C34 1.395(3) .
C34 H34 0.9500 .
C34 C35 1.375(3) .
C36 C37 1.386(3) .
C36 C40 1.393(3) .
C37 H37 0.9500 .
C37 C38 1.377(3) .
C38 H38 0.9500 .
C39 H39 0.9500 .
C39 C40 1.376(3) .
C40 H40 0.9500 .
N13 C54 1.153(3) .
N14 C55 1.157(3) .
N15 C63 1.156(3) .
N16 C64 1.148(3) .
C53 C54 1.414(3) .
C53 C55 1.423(3) .
C53 C56 1.408(3) .
C56 C57 1.435(3) .
C56 C61 1.414(3) .
C57 H57 0.9500 .
C57 C58 1.358(3) .
C58 H58 0.9500 .
C58 C59 1.424(3) .
C59 C60 1.420(3) .
C59 C62 1.410(3) .
C60 H60 0.9500 .
C60 C61 1.361(3) .
C61 H61 0.9500 .
C62 C63 1.416(3) .
C62 C64 1.416(3) .
N9 C43 1.141(4) .
N10 C42 1.159(3) .
N11 C51 1.155(3) .
N12 C52 1.149(3) .
C41 C42 1.414(4) .
C41 C43 1.415(4) .
C41 C44 1.417(3) .
C44 C45 1.420(3) .
C44 C49 1.415(3) .
C45 H45 0.9500 .
C45 C46 1.362(3) .
C46 H46 0.9500 .
C46 C47 1.420(3) .
C47 C48 1.419(3) .
C47 C50 1.411(3) .
C48 H48 0.9500 .
C48 C49 1.362(3) .
C49 H49 0.9500 .
C50 C51 1.419(4) .
C50 C52 1.419(4) .
O1 C65 1.190(5) .
N17 C65 1.370(5) .
N17 C66 1.496(5) .
N17 C67 1.461(4) .
C65 H65 0.9500 .
C66 H66A 0.9800 .
C66 H66B 0.9800 .
C66 H66C 0.9800 .
C67 H67A 0.9800 .
C67 H67B 0.9800 .
C67 H67C 0.9800 .
O2 H2A 0.8400 .
O2 C68 1.352(4) .
C68 H68A 0.9800 .
C68 H68B 0.9800 .
C68 H68C 0.9800 .
